data_7040223
loop_
_publ_author_name
'Smithson, Chad S.'
'MacDonald, Daniel J.'
'Matt Letvenuk, T.'
'Carello, Christian E.'
'Jennings, Michael'
'Lough, Alan J.'
'Britten, James'
'Decken, Andreas'
'Preuss, Kathryn E.'

_publ_section_title
;
 A 1,2,3-dithiazolyl-o-naphthoquinone: a neutral radical with isolable
 cation and anion oxidation states.
;
_journal_issue 23
_journal_name_full 'Dalton transactions (Cambridge, England : 2003)'
_journal_page_first 9608
_journal_page_last 9620
_journal_paper_doi 10.1039/c6dt01249c
_journal_volume 45
_journal_year 2016
_chemical_formula_moiety 'C10 H4 N O2 S2, C F3 O3 S'
_chemical_formula_sum 'C11 H4 F3 N O5 S3'
_chemical_formula_weight 383.33
_chemical_name_systematic '4,5-dioxo-naphtho[1,2-d][1,2,3]dithiazol-2-ium triflate'
_space_group_IT_number 61
_symmetry_cell_setting orthorhombic
_symmetry_space_group_name_Hall '-P 2ac 2ab'
_symmetry_space_group_name_H-M 'P b c a'
_atom_sites_solution_hydrogens geom
_atom_sites_solution_primary direct
_atom_sites_solution_secondary difmap
_audit_creation_method SHELXL-97
_audit_update_record
;
2016-03-30 deposited with the CCDC.
2016-05-18 downloaded from the CCDC.
;
_cell_angle_alpha 90.00
_cell_angle_beta 90.00
_cell_angle_gamma 90.00
_cell_formula_units_Z 8
_cell_length_a 17.0537(17)
_cell_length_b 6.4960(6)
_cell_length_c 25.224(3)
_cell_measurement_reflns_used 2618
_cell_measurement_temperature 150(2)
_cell_measurement_theta_max 24.78
_cell_measurement_theta_min 2.39
_cell_volume 2794.3(5)
_computing_cell_refinement 'Bruker SAINT'
_computing_data_collection 'Bruker APEX2'
_computing_data_reduction 'Bruker SAINT'
_computing_molecular_graphics 'Bruker SHELXTL'
_computing_publication_material 'Bruker SHELXTL'
_computing_structure_refinement 'SHELXL-97 (Sheldrick, 2008)'
_computing_structure_solution 'SHELXS-97 (Sheldrick, 2008)'
_diffrn_ambient_temperature 150(2)
_diffrn_measured_fraction_theta_full 0.999
_diffrn_measured_fraction_theta_max 0.999
_diffrn_measurement_device_type 'Bruker APEX-II CCD'
_diffrn_measurement_method '\f and \w scans'
_diffrn_radiation_monochromator graphite
_diffrn_radiation_source 'fine-focus sealed tube'
_diffrn_radiation_type MoK\a
_diffrn_radiation_wavelength 0.71073
_diffrn_reflns_av_R_equivalents 0.0831
_diffrn_reflns_av_sigmaI/netI 0.0379
_diffrn_reflns_limit_h_max 19
_diffrn_reflns_limit_h_min -20
_diffrn_reflns_limit_k_max 7
_diffrn_reflns_limit_k_min -3
_diffrn_reflns_limit_l_max 29
_diffrn_reflns_limit_l_min -29
_diffrn_reflns_number 27184
_diffrn_reflns_theta_full 25.02
_diffrn_reflns_theta_max 25.02
_diffrn_reflns_theta_min 2.39
_exptl_absorpt_coefficient_mu 0.590
_exptl_absorpt_correction_T_max 0.9941
_exptl_absorpt_correction_T_min 0.8336
_exptl_absorpt_correction_type multi-scan
_exptl_absorpt_process_details SADABS
_exptl_crystal_colour red
_exptl_crystal_density_diffrn 1.822
_exptl_crystal_density_method 'not measured'
_exptl_crystal_description needle
_exptl_crystal_F_000 1536
_exptl_crystal_recrystallization_method 'Re-crystallisation from solvent'
_exptl_crystal_size_max 0.32
_exptl_crystal_size_mid 0.07
_exptl_crystal_size_min 0.01
_refine_diff_density_max 0.296
_refine_diff_density_min -0.322
_refine_diff_density_rms 0.063
_refine_ls_extinction_method none
_refine_ls_goodness_of_fit_ref 1.018
_refine_ls_hydrogen_treatment constr
_refine_ls_matrix_type full
_refine_ls_number_parameters 208
_refine_ls_number_reflns 2462
_refine_ls_number_restraints 0
_refine_ls_restrained_S_all 1.018
_refine_ls_R_factor_all 0.0577
_refine_ls_R_factor_gt 0.0341
_refine_ls_shift/su_max 0.001
_refine_ls_shift/su_mean 0.000
_refine_ls_structure_factor_coef Fsqd
_refine_ls_weighting_details 'calc w=1/[\s^2^(Fo^2^)+(0.0311P)^2^+2.3899P] where P=(Fo^2^+2Fc^2^)/3'
_refine_ls_weighting_scheme calc
_refine_ls_wR_factor_gt 0.0694
_refine_ls_wR_factor_ref 0.0782
_reflns_number_gt 1854
_reflns_number_total 2462
_reflns_threshold_expression I>2\s(I)
_cod_data_source_file c6dt01249c2.cif
_cod_data_source_block chad3
_cod_depositor_comments
;
The following automatic conversions were performed:

'_symmetry_cell_setting' value 'Orthorhombic' changed to
'orthorhombic' according to
/usr/data/users/saulius/crontab/automatic-downloads/current/RSC/lib/dictionaries/cif_core.dic
dictionary named 'cif_core.dic' version 2.4.2 from 2011-04-26.

Automatic conversion script
Id: cif_fix_values 4268 2015-11-12 08:31:59Z antanas 
;
_cod_database_code 7040223
_solvent_exptl_crystal_recrystallization_method 'acetonitrile and toluene'

loop_
_symmetry_equiv_pos_as_xyz
'x, y, z'
'-x+1/2, -y, z+1/2'
'-x, y+1/2, -z+1/2'
'x+1/2, -y+1/2, -z'
'-x, -y, -z'
'x-1/2, y, -z-1/2'
'x, -y-1/2, z-1/2'
'-x-1/2, y-1/2, z'

loop_
_atom_site_label
_atom_site_type_symbol
_atom_site_fract_x
_atom_site_fract_y
_atom_site_fract_z
_atom_site_U_iso_or_equiv
_atom_site_adp_type
_atom_site_occupancy
_atom_site_symmetry_multiplicity
_atom_site_calc_flag
_atom_site_refinement_flags
S1 S 0.12317(4) 0.43491(10) 0.52714(3) 0.02153(18) Uani 1 1 d .
S2 S 0.06048(4) 0.66376(10) 0.56053(3) 0.02352(18) Uani 1 1 d .
N1 N 0.06150(14) 0.5869(3) 0.62027(9) 0.0237(5) Uani 1 1 d .
C1 C 0.09948(16) 0.4104(4) 0.62901(11) 0.0191(6) Uani 1 1 d .
C2 C 0.10464(16) 0.3231(4) 0.68287(11) 0.0210(6) Uani 1 1 d .
C3 C 0.07415(17) 0.4276(4) 0.72566(11) 0.0297(7) Uani 1 1 d .
H3A H 0.0499 0.5578 0.7206 0.036 Uiso 1 1 calc R
C4 C 0.0788(2) 0.3439(5) 0.77568(13) 0.0371(8) Uani 1 1 d .
H4A H 0.0569 0.4154 0.8050 0.045 Uiso 1 1 calc R
C5 C 0.1153(2) 0.1552(5) 0.78341(13) 0.0388(8) Uani 1 1 d .
H5A H 0.1187 0.0985 0.8181 0.047 Uiso 1 1 calc R
C6 C 0.14658(19) 0.0505(4) 0.74126(12) 0.0312(7) Uani 1 1 d .
H6A H 0.1718 -0.0781 0.7468 0.037 Uiso 1 1 calc R
C7 C 0.14140(16) 0.1324(4) 0.69028(11) 0.0224(6) Uani 1 1 d .
C8 C 0.17641(16) 0.0188(4) 0.64588(11) 0.0227(6) Uani 1 1 d .
O1 O 0.20681(12) -0.1499(3) 0.65005(8) 0.0303(5) Uani 1 1 d .
C9 C 0.17693(16) 0.1181(4) 0.59005(11) 0.0213(6) Uani 1 1 d .
O2 O 0.20956(11) 0.0355(3) 0.55364(8) 0.0276(5) Uani 1 1 d .
C10 C 0.13421(15) 0.3161(4) 0.58539(11) 0.0195(6) Uani 1 1 d .
O3 O 0.05692(12) 0.6959(3) 0.45276(8) 0.0295(5) Uani 1 1 d .
O4 O 0.01019(11) 0.9640(3) 0.39409(7) 0.0266(5) Uani 1 1 d .
O5 O 0.08069(12) 1.0536(3) 0.47443(8) 0.0307(5) Uani 1 1 d .
S3 S 0.06642(4) 0.90434(10) 0.43390(3) 0.02088(18) Uani 1 1 d .
C11 C 0.15906(19) 0.8907(5) 0.39907(13) 0.0362(8) Uani 1 1 d .
F1 F 0.17784(12) 1.0726(3) 0.37816(8) 0.0560(6) Uani 1 1 d .
F2 F 0.21632(11) 0.8353(3) 0.43148(8) 0.0545(6) Uani 1 1 d .
F3 F 0.15634(12) 0.7557(3) 0.35923(8) 0.0601(6) Uani 1 1 d .

loop_
_atom_site_aniso_label
_atom_site_aniso_U_11
_atom_site_aniso_U_22
_atom_site_aniso_U_33
_atom_site_aniso_U_23
_atom_site_aniso_U_13
_atom_site_aniso_U_12
S1 0.0222(4) 0.0188(3) 0.0237(4) 0.0002(3) -0.0016(3) 0.0004(3)
S2 0.0278(4) 0.0164(3) 0.0263(4) -0.0002(3) -0.0040(3) 0.0025(3)
N1 0.0260(14) 0.0196(11) 0.0253(13) -0.0015(10) -0.0039(11) 0.0037(11)
C1 0.0169(15) 0.0160(13) 0.0243(16) -0.0035(11) -0.0028(12) -0.0001(11)
C2 0.0193(15) 0.0199(13) 0.0236(16) -0.0021(12) -0.0017(12) -0.0011(12)
C3 0.0336(19) 0.0300(16) 0.0254(17) -0.0031(14) -0.0007(14) 0.0060(14)
C4 0.043(2) 0.0416(18) 0.0266(18) -0.0056(15) 0.0028(15) 0.0020(16)
C5 0.048(2) 0.0433(18) 0.0252(19) 0.0087(15) -0.0020(16) 0.0005(17)
C6 0.0361(19) 0.0253(15) 0.0321(18) 0.0057(13) -0.0018(15) 0.0020(14)
C7 0.0220(16) 0.0220(14) 0.0233(16) 0.0004(12) -0.0028(13) -0.0038(12)
C8 0.0190(16) 0.0201(15) 0.0289(17) -0.0005(12) -0.0049(13) -0.0022(12)
O1 0.0323(13) 0.0201(10) 0.0386(13) 0.0022(9) -0.0012(10) 0.0068(9)
C9 0.0175(15) 0.0179(14) 0.0285(17) -0.0042(12) -0.0040(13) 0.0001(11)
O2 0.0265(12) 0.0296(11) 0.0267(12) -0.0065(9) -0.0022(9) 0.0079(9)
C10 0.0169(15) 0.0184(13) 0.0231(16) 0.0002(11) -0.0043(12) -0.0039(11)
O3 0.0337(12) 0.0199(10) 0.0348(12) 0.0070(9) -0.0049(10) -0.0021(9)
O4 0.0279(12) 0.0258(10) 0.0261(11) 0.0039(9) -0.0080(9) -0.0020(9)
O5 0.0334(12) 0.0278(11) 0.0308(12) -0.0102(9) -0.0045(10) 0.0040(9)
S3 0.0230(4) 0.0172(3) 0.0224(4) -0.0009(3) -0.0017(3) -0.0001(3)
C11 0.0312(19) 0.0427(19) 0.0348(19) -0.0085(16) 0.0011(16) -0.0039(15)
F1 0.0453(13) 0.0708(14) 0.0520(13) 0.0094(11) 0.0056(10) -0.0300(11)
F2 0.0275(11) 0.0775(15) 0.0586(13) -0.0123(12) -0.0056(10) 0.0162(11)
F3 0.0526(14) 0.0782(15) 0.0495(13) -0.0357(12) 0.0134(11) 0.0005(12)

loop_
_atom_type_symbol
_atom_type_description
_atom_type_scat_dispersion_real
_atom_type_scat_dispersion_imag
_atom_type_scat_source
C C 0.0033 0.0016 'International Tables Vol C Tables 4.2.6.8 and 6.1.1.4'
H H 0.0000 0.0000 'International Tables Vol C Tables 4.2.6.8 and 6.1.1.4'
N N 0.0061 0.0033 'International Tables Vol C Tables 4.2.6.8 and 6.1.1.4'
O O 0.0106 0.0060 'International Tables Vol C Tables 4.2.6.8 and 6.1.1.4'
F F 0.0171 0.0103 'International Tables Vol C Tables 4.2.6.8 and 6.1.1.4'
S S 0.1246 0.1234 'International Tables Vol C Tables 4.2.6.8 and 6.1.1.4'

loop_
_geom_angle_atom_site_label_1
_geom_angle_atom_site_label_2
_geom_angle_atom_site_label_3
_geom_angle
C10 S1 S2 91.90(10)
N1 S2 S1 99.14(9)
C1 N1 S2 115.60(19)
N1 C1 C10 117.0(2)
N1 C1 C2 120.7(2)
C10 C1 C2 122.3(2)
C3 C2 C7 120.0(3)
C3 C2 C1 120.7(2)
C7 C2 C1 119.3(2)
C4 C3 C2 120.1(3)
C4 C3 H3A 119.9
C2 C3 H3A 119.9
C3 C4 C5 120.2(3)
C3 C4 H4A 119.9
C5 C4 H4A 119.9
C6 C5 C4 120.2(3)
C6 C5 H5A 119.9
C4 C5 H5A 119.9
C5 C6 C7 120.1(3)
C5 C6 H6A 119.9
C7 C6 H6A 119.9
C6 C7 C2 119.3(3)
C6 C7 C8 119.1(2)
C2 C7 C8 121.6(2)
O1 C8 C7 124.0(3)
O1 C8 C9 116.8(3)
C7 C8 C9 119.1(2)
O2 C9 C10 123.7(3)
O2 C9 C8 120.8(2)
C10 C9 C8 115.5(2)
C1 C10 C9 121.9(2)
C1 C10 S1 116.4(2)
C9 C10 S1 121.7(2)
O5 S3 O4 115.41(11)
O5 S3 O3 114.79(12)
O4 S3 O3 114.00(12)
O5 S3 C11 103.40(14)
O4 S3 C11 104.81(14)
O3 S3 C11 102.24(14)
F2 C11 F1 108.0(3)
F2 C11 F3 108.2(3)
F1 C11 F3 107.0(3)
F2 C11 S3 110.9(2)
F1 C11 S3 111.0(2)
F3 C11 S3 111.6(2)

loop_
_geom_bond_atom_site_label_1
_geom_bond_atom_site_label_2
_geom_bond_distance
S1 C10 1.670(3)
S1 S2 2.0155(10)
S2 N1 1.587(2)
N1 C1 1.336(3)
C1 C10 1.391(4)
C1 C2 1.475(4)
C2 C3 1.377(4)
C2 C7 1.401(4)
C3 C4 1.376(4)
C3 H3A 0.9500
C4 C5 1.389(4)
C4 H4A 0.9500
C5 C6 1.370(4)
C5 H5A 0.9500
C6 C7 1.394(4)
C6 H6A 0.9500
C7 C8 1.468(4)
C8 O1 1.217(3)
C8 C9 1.549(4)
C9 O2 1.200(3)
C9 C10 1.483(4)
O3 S3 1.4441(19)
O4 S3 1.4416(19)
O5 S3 1.4297(19)
S3 C11 1.810(3)
C11 F2 1.324(4)
C11 F1 1.333(4)
C11 F3 1.335(3)

loop_
_geom_torsion_atom_site_label_1
_geom_torsion_atom_site_label_2
_geom_torsion_atom_site_label_3
_geom_torsion_atom_site_label_4
_geom_torsion
C10 S1 S2 N1 0.08(13)
S1 S2 N1 C1 -0.4(2)
S2 N1 C1 C10 0.7(3)
S2 N1 C1 C2 179.9(2)
N1 C1 C2 C3 -3.6(4)
C10 C1 C2 C3 175.6(3)
N1 C1 C2 C7 176.7(2)
C10 C1 C2 C7 -4.1(4)
C7 C2 C3 C4 -0.8(4)
C1 C2 C3 C4 179.5(3)
C2 C3 C4 C5 1.0(5)
C3 C4 C5 C6 -0.4(5)
C4 C5 C6 C7 -0.4(5)
C5 C6 C7 C2 0.6(4)
C5 C6 C7 C8 179.1(3)
C3 C2 C7 C6 0.0(4)
C1 C2 C7 C6 179.7(3)
C3 C2 C7 C8 -178.4(3)
C1 C2 C7 C8 1.2(4)
C6 C7 C8 O1 3.9(4)
C2 C7 C8 O1 -177.7(3)
C6 C7 C8 C9 -174.9(3)
C2 C7 C8 C9 3.6(4)
O1 C8 C9 O2 -3.7(4)
C7 C8 C9 O2 175.1(3)
O1 C8 C9 C10 175.5(2)
C7 C8 C9 C10 -5.6(3)
N1 C1 C10 C9 -179.1(2)
C2 C1 C10 C9 1.7(4)
N1 C1 C10 S1 -0.6(3)
C2 C1 C10 S1 -179.8(2)
O2 C9 C10 C1 -177.7(3)
C8 C9 C10 C1 3.1(4)
O2 C9 C10 S1 3.9(4)
C8 C9 C10 S1 -175.30(19)
S2 S1 C10 C1 0.3(2)
S2 S1 C10 C9 178.7(2)
O5 S3 C11 F2 59.2(2)
O4 S3 C11 F2 -179.5(2)
O3 S3 C11 F2 -60.3(2)
O5 S3 C11 F1 -60.9(2)
O4 S3 C11 F1 60.4(2)
O3 S3 C11 F1 179.6(2)
O5 S3 C11 F3 179.9(2)
O4 S3 C11 F3 -58.9(3)
O3 S3 C11 F3 60.3(3)
